data_7241035
loop_
_publ_author_name
'Ling, Irene'
'Sobolev, Alexandre N.'
'Loh, Sze Le'
'Turner, Gemma F.'
'Moggach, Stephen A.'

_publ_section_title
;
 Structural investigation of bromide complexation with bipodal, tripodal
 and tetrapodal cationic molecules
;
_journal_name_full CrystEngComm
_journal_paper_doi 10.1039/D0CE00747A
_journal_year 2020
_chemical_formula_moiety 'C33 H60 N3, 3(Br), 4(H2 O)'
_chemical_formula_sum 'C33 H68 Br3 N3 O4'
_chemical_formula_weight 810.63
_space_group_crystal_system monoclinic
_space_group_IT_number 14
_space_group_name_Hall '-P 2yn'
_space_group_name_H-M_alt 'P 1 21/n 1'
_atom_sites_solution_hydrogens mixed
_audit_creation_method SHELXL-2014/7
_audit_update_record
;
2020-07-23 deposited with the CCDC.	2020-07-31 downloaded from the CCDC.
;
_cell_angle_alpha 90
_cell_angle_beta 90.973(1)
_cell_angle_gamma 90
_cell_formula_units_Z 4
_cell_length_a 12.9316(1)
_cell_length_b 13.8145(1)
_cell_length_c 21.7060(2)
_cell_measurement_reflns_used 25784
_cell_measurement_temperature 100(2)
_cell_measurement_theta_max 67.187
_cell_measurement_theta_min 3.781
_cell_volume 3877.08(5)
_computing_cell_refinement 'CrysAlisPro 1.171.39.46 (Rigaku OD, 2018)'
_computing_data_collection 'CrysAlisPro 1.171.39.46 (Rigaku OD, 2018)'
_computing_data_reduction 'CrysAlisPro 1.171.39.46 (Rigaku OD, 2018)'
_computing_molecular_graphics 'X-Seed v. 4.0 (Barbour, 2001)'
_computing_publication_material 'SHELXL-2014/7 (Sheldrick, 2014)'
_computing_structure_refinement 'SHELXL-2014/7 (Sheldrick, 2014)'
_computing_structure_solution 'SHELXT-2015/1 (Sheldrick, 2015)'
_diffrn_ambient_temperature 100(2)
_diffrn_detector 'CCD plate'
_diffrn_detector_area_resol_mean 10.4738
_diffrn_detector_type Ruby
_diffrn_measured_fraction_theta_full 0.994
_diffrn_measured_fraction_theta_max 0.994
_diffrn_measurement_device 'four-circle diffractometer'
_diffrn_measurement_device_type 'Oxford Diffraction Gemini-R Ultra'
_diffrn_measurement_method '\w scans'
_diffrn_orient_matrix_type 'CrysAlisPro convention (1999,Acta A55,543-557)'
_diffrn_orient_matrix_UB_11 -0.1133646
_diffrn_orient_matrix_UB_12 0.0265018
_diffrn_orient_matrix_UB_13 0.0127787
_diffrn_orient_matrix_UB_21 -0.0306057
_diffrn_orient_matrix_UB_22 -0.0290442
_diffrn_orient_matrix_UB_23 -0.0663581
_diffrn_orient_matrix_UB_31 -0.0202993
_diffrn_orient_matrix_UB_32 -0.1043549
_diffrn_orient_matrix_UB_33 0.0216969
_diffrn_radiation_monochromator mirror
_diffrn_radiation_source 'fine-focus sealed X-ray tube'
_diffrn_radiation_type CuK\a
_diffrn_radiation_wavelength 1.54178
_diffrn_reflns_av_R_equivalents 0.0455
_diffrn_reflns_av_unetI/netI 0.0274
_diffrn_reflns_Laue_measured_fraction_full 0.994
_diffrn_reflns_Laue_measured_fraction_max 0.994
_diffrn_reflns_limit_h_max 15
_diffrn_reflns_limit_h_min -15
_diffrn_reflns_limit_k_max 16
_diffrn_reflns_limit_k_min -16
_diffrn_reflns_limit_l_max 25
_diffrn_reflns_limit_l_min -25
_diffrn_reflns_number 50223
_diffrn_reflns_point_group_measured_fraction_full 0.994
_diffrn_reflns_point_group_measured_fraction_max 0.994
_diffrn_reflns_theta_full 67.288
_diffrn_reflns_theta_max 67.288
_diffrn_reflns_theta_min 3.950
_diffrn_source_type 'Enhance Ultra (Cu) X-ray Source'
_exptl_absorpt_coefficient_mu 4.142
_exptl_absorpt_correction_T_max 1.0
_exptl_absorpt_correction_T_min 0.82266
_exptl_absorpt_correction_type multi-scan
_exptl_absorpt_process_details
;
CrysAlisPro 1.171.39.46 (Rigaku Oxford Diffraction, 2018)
Empirical absorption correction using spherical harmonics,
 implemented in SCALE3 ABSPACK scaling algorithm.
;
_exptl_crystal_colour colorless
_exptl_crystal_density_diffrn 1.389
_exptl_crystal_description plate
_exptl_crystal_F_000 1696
_exptl_crystal_size_max 0.167
_exptl_crystal_size_mid 0.124
_exptl_crystal_size_min 0.047
_refine_diff_density_max 1.744
_refine_diff_density_min -1.625
_refine_diff_density_rms 0.118
_refine_ls_extinction_method none
_refine_ls_goodness_of_fit_ref 1.002
_refine_ls_hydrogen_treatment constr
_refine_ls_matrix_type full
_refine_ls_number_parameters 419
_refine_ls_number_reflns 6917
_refine_ls_number_restraints 18
_refine_ls_restrained_S_all 1.005
_refine_ls_R_factor_all 0.0691
_refine_ls_R_factor_gt 0.0599
_refine_ls_shift/su_max 0.001
_refine_ls_shift/su_mean 0.000
_refine_ls_structure_factor_coef Fsqd
_refine_ls_weighting_details 'w=1/[\s^2^(Fo^2^)+(0.0860P)^2^+17.0000P] where P=(Fo^2^+2Fc^2^)/3'
_refine_ls_weighting_scheme calc
_refine_ls_wR_factor_gt 0.1531
_refine_ls_wR_factor_ref 0.1633
_reflns_Friedel_coverage 0.000
_reflns_number_gt 5926
_reflns_number_total 6917
_reflns_threshold_expression 'I > 2\s(I)'
_cod_data_source_file d0ce00747a2.cif
_cod_data_source_block 3BP181106
_cod_original_sg_symbol_H-M 'P 21/n'
_cod_database_code 7241035
_shelx_shelxl_version_number 2014/7
_shelx_space_group_comment
;
The symmetry employed for this shelxl refinement is uniquely defined
by the following loop, which should always be used as a source of
symmetry information in preference to the above space-group names.
They are only intended as comments.
;
_shelx_estimated_absorpt_t_min 0.545
_shelx_estimated_absorpt_t_max 0.829

loop_
_space_group_symop_operation_xyz
'x, y, z'
'-x+1/2, y+1/2, -z+1/2'
'-x, -y, -z'
'x-1/2, -y-1/2, z-1/2'

loop_
_atom_site_label
_atom_site_type_symbol
_atom_site_fract_x
_atom_site_fract_y
_atom_site_fract_z
_atom_site_U_iso_or_equiv
_atom_site_adp_type
_atom_site_occupancy
_atom_site_site_symmetry_order
_atom_site_calc_flag
_atom_site_refinement_flags_posn
_atom_site_refinement_flags_adp
_atom_site_refinement_flags_occupancy
_atom_site_disorder_assembly
_atom_site_disorder_group
Br1 Br 0.45230(4) 0.11793(4) 0.63067(2) 0.03766(17) Uani 1 1 d . . . . .
Br2 Br 0.08684(4) 0.15665(3) 0.77822(2) 0.03171(16) Uani 1 1 d . . . . .
Br3 Br 0.66130(8) 0.14221(8) 0.87968(6) 0.0483(3) Uani 0.5 1 d . . P A 1
Br4 Br 0.59978(10) 0.05929(10) 0.93417(8) 0.0666(4) Uani 0.5 1 d . . P B 2
C1 C 0.5499(3) 0.4124(3) 0.57775(19) 0.0231(8) Uani 1 1 d . . . . .
C2 C 0.4576(3) 0.4459(3) 0.60294(19) 0.0234(8) Uani 1 1 d . . . . .
H2 H 0.4595 0.4803 0.6408 0.028 Uiso 1 1 calc R U . . .
C3 C 0.3635(3) 0.4294(3) 0.57321(18) 0.0219(8) Uani 1 1 d . . . . .
C4 C 0.3618(3) 0.3796(3) 0.51661(18) 0.0222(8) Uani 1 1 d . . . . .
H4 H 0.2976 0.3682 0.4959 0.027 Uiso 1 1 calc R U . . .
C5 C 0.4533(3) 0.3468(3) 0.49059(19) 0.0235(8) Uani 1 1 d . . . . .
C6 C 0.5465(3) 0.3645(3) 0.52139(19) 0.0242(8) Uani 1 1 d . . . . .
H6 H 0.6093 0.3434 0.5036 0.029 Uiso 1 1 calc R U . . .
C10 C 0.6529(3) 0.4324(3) 0.6093(2) 0.0276(9) Uani 1 1 d . . . . .
H10A H 0.6468 0.4921 0.6342 0.033 Uiso 1 1 calc R U . . .
H10B H 0.7053 0.4445 0.5774 0.033 Uiso 1 1 calc R U . . .
N11 N 0.6907(3) 0.3507(3) 0.65067(17) 0.0277(8) Uani 1 1 d . . . . .
C12 C 0.8003(4) 0.3718(4) 0.6740(3) 0.0423(12) Uani 1 1 d . . . . .
H12A H 0.8425 0.4004 0.6410 0.051 Uiso 1 1 calc R U . . .
H12B H 0.7995 0.4170 0.7094 0.051 Uiso 1 1 calc R U . . .
C13 C 0.8426(5) 0.2745(5) 0.6933(3) 0.0617(17) Uani 1 1 d . . . . .
H13A H 0.8265 0.2609 0.7369 0.074 Uiso 1 1 calc R U . . .
H13B H 0.9185 0.2722 0.6883 0.074 Uiso 1 1 calc R U . . .
C14 C 0.7886(4) 0.2013(4) 0.6504(2) 0.0434(12) Uani 1 1 d . . . . .
H14A H 0.8387 0.1733 0.6214 0.052 Uiso 1 1 calc R U . . .
H14B H 0.7580 0.1481 0.6746 0.052 Uiso 1 1 calc R U . . .
C15 C 0.7040(4) 0.2570(3) 0.6152(2) 0.0328(10) Uani 1 1 d . . . . .
H15A H 0.7252 0.2703 0.5724 0.039 Uiso 1 1 calc R U . . .
H15B H 0.6387 0.2196 0.6140 0.039 Uiso 1 1 calc R U . . .
C16 C 0.6186(4) 0.3330(3) 0.7041(2) 0.0301(9) Uani 1 1 d . . . . .
H16A H 0.5505 0.3126 0.6871 0.036 Uiso 1 1 calc R U . . .
H16B H 0.6465 0.2786 0.7289 0.036 Uiso 1 1 calc R U . . .
C17 C 0.6020(4) 0.4182(4) 0.7466(2) 0.0366(11) Uani 1 1 d . . . . .
H17A H 0.5629 0.4696 0.7245 0.044 Uiso 1 1 calc R U . . .
H17B H 0.6695 0.4452 0.7601 0.044 Uiso 1 1 calc R U . . .
C18 C 0.5412(4) 0.3841(4) 0.8029(2) 0.0445(13) Uani 1 1 d . . . . .
H18A H 0.4736 0.3575 0.7890 0.053 Uiso 1 1 calc R U . . .
H18B H 0.5800 0.3316 0.8241 0.053 Uiso 1 1 calc R U . . .
C19 C 0.5231(7) 0.4673(6) 0.8484(3) 0.079(3) Uani 1 1 d . . . . .
H19A H 0.4924 0.4416 0.8860 0.119 Uiso 1 1 calc R U . . .
H19B H 0.4762 0.5149 0.8295 0.119 Uiso 1 1 calc R U . . .
H19C H 0.5893 0.4983 0.8587 0.119 Uiso 1 1 calc R U . . .
C30 C 0.2648(3) 0.4694(3) 0.59849(19) 0.0248(8) Uani 1 1 d . . . . .
H30A H 0.2125 0.4720 0.5647 0.030 Uiso 1 1 calc R U . . .
H30B H 0.2776 0.5367 0.6123 0.030 Uiso 1 1 calc R U . . .
N31 N 0.2201(3) 0.4131(2) 0.65148(15) 0.0216(7) Uani 1 1 d . . . . .
C32 C 0.1216(3) 0.4624(3) 0.6716(2) 0.0286(9) Uani 1 1 d . . . . .
H32A H 0.0630 0.4454 0.6437 0.034 Uiso 1 1 calc R U . . .
H32B H 0.1299 0.5336 0.6720 0.034 Uiso 1 1 calc R U . . .
C33 C 0.1041(4) 0.4237(3) 0.7364(2) 0.0307(9) Uani 1 1 d . . . . .
H33A H 0.0668 0.3611 0.7350 0.037 Uiso 1 1 calc R U . . .
H33B H 0.0640 0.4703 0.7611 0.037 Uiso 1 1 calc R U . . .
C34 C 0.2139(4) 0.4108(3) 0.7636(2) 0.0303(9) Uani 1 1 d . . . . .
H34A H 0.2292 0.4618 0.7944 0.036 Uiso 1 1 calc R U . . .
H34B H 0.2208 0.3468 0.7839 0.036 Uiso 1 1 calc R U . . .
C35 C 0.2882(3) 0.4184(3) 0.70934(18) 0.0245(8) Uani 1 1 d . . . . .
H35A H 0.3265 0.4804 0.7109 0.029 Uiso 1 1 calc R U . . .
H35B H 0.3386 0.3644 0.7103 0.029 Uiso 1 1 calc R U . . .
C36 C 0.2031(3) 0.3070(3) 0.63589(19) 0.0232(8) Uani 1 1 d . . . . .
H36A H 0.1797 0.2732 0.6734 0.028 Uiso 1 1 calc R U . . .
H36B H 0.2704 0.2784 0.6245 0.028 Uiso 1 1 calc R U . . .
C37 C 0.1251(3) 0.2872(3) 0.5839(2) 0.0317(10) Uani 1 1 d . . . . .
H37A H 0.0565 0.3132 0.5950 0.038 Uiso 1 1 calc R U . . .
H37B H 0.1474 0.3197 0.5457 0.038 Uiso 1 1 calc R U . . .
C38 C 0.1177(4) 0.1784(4) 0.5734(2) 0.0414(12) Uani 1 1 d . . . . .
H38A H 0.0962 0.1463 0.6119 0.050 Uiso 1 1 calc R U . . .
H38B H 0.1865 0.1529 0.5625 0.050 Uiso 1 1 calc R U . . .
C39 C 0.0396(5) 0.1550(5) 0.5216(4) 0.0662(19) Uani 1 1 d . . . . .
H39A H 0.0400 0.0852 0.5135 0.099 Uiso 1 1 calc R U . . .
H39B H 0.0586 0.1899 0.4842 0.099 Uiso 1 1 calc R U . . .
H39C H -0.0297 0.1750 0.5341 0.099 Uiso 1 1 calc R U . . .
C50 C 0.4496(3) 0.2996(3) 0.42814(19) 0.0255(9) Uani 1 1 d . . . . .
H50A H 0.5115 0.3198 0.4051 0.031 Uiso 1 1 calc R U . . .
H50B H 0.3880 0.3238 0.4052 0.031 Uiso 1 1 calc R U . . .
N51 N 0.4455(3) 0.1888(3) 0.42956(16) 0.0297(8) Uani 1 1 d . . . . .
C52 C 0.4260(4) 0.1521(4) 0.3639(2) 0.0352(10) Uani 1 1 d D . . . .
H52A H 0.4548 0.1970 0.3330 0.042 Uiso 0.655(7) 1 calc R U P C 1
H52B H 0.4559 0.0868 0.3579 0.042 Uiso 0.655(7) 1 calc R U P C 1
H52C H 0.4336 0.2066 0.3346 0.042 Uiso 0.345(7) 1 calc R U P C 2
H52D H 0.4788 0.1028 0.3539 0.042 Uiso 0.345(7) 1 calc R U P C 2
C53 C 0.3092(4) 0.1497(10) 0.3602(4) 0.058(4) Uani 0.655(7) 1 d D . P C 1
H53A H 0.2861 0.0859 0.3444 0.069 Uiso 0.655(7) 1 calc R U P C 1
H53B H 0.2843 0.2000 0.3310 0.069 Uiso 0.655(7) 1 calc R U P C 1
C54 C 0.2626(6) 0.1673(7) 0.4227(3) 0.0481(18) Uani 0.655(7) 1 d D . P C 1
H54A H 0.2348 0.2339 0.4260 0.058 Uiso 0.655(7) 1 calc R U P C 1
H54B H 0.2068 0.1203 0.4312 0.058 Uiso 0.655(7) 1 calc R U P C 1
C53' C 0.3196(10) 0.108(2) 0.3558(7) 0.058(4) Uani 0.345(7) 1 d D . P C 2
H53C H 0.3197 0.0516 0.3279 0.069 Uiso 0.345(7) 1 calc R U P C 2
H53D H 0.2680 0.1563 0.3410 0.069 Uiso 0.345(7) 1 calc R U P C 2
C54' C 0.3030(12) 0.0798(11) 0.4221(5) 0.0481(18) Uani 0.345(7) 1 d D . P C 2
H54C H 0.3328 0.0148 0.4297 0.058 Uiso 0.345(7) 1 calc R U P C 2
H54D H 0.2280 0.0768 0.4302 0.058 Uiso 0.345(7) 1 calc R U P C 2
C55 C 0.3538(4) 0.1526(4) 0.4652(2) 0.0429(13) Uani 1 1 d D . . . .
H55A H 0.3622 0.0833 0.4757 0.052 Uiso 0.655(7) 1 calc R U P C 1
H55B H 0.3457 0.1900 0.5037 0.052 Uiso 0.655(7) 1 calc R U P C 1
H55C H 0.3059 0.2062 0.4747 0.052 Uiso 0.345(7) 1 calc R U P C 2
H55D H 0.3765 0.1214 0.5042 0.052 Uiso 0.345(7) 1 calc R U P C 2
C56 C 0.5420(4) 0.1445(4) 0.4575(2) 0.0383(11) Uani 1 1 d . . . . .
H56A H 0.5496 0.1677 0.5005 0.046 Uiso 1 1 calc R U . . .
H56B H 0.5326 0.0734 0.4590 0.046 Uiso 1 1 calc R U . . .
C57 C 0.6406(4) 0.1657(5) 0.4244(2) 0.0491(14) Uani 1 1 d D . . . .
H57A H 0.6635 0.2320 0.4353 0.059 Uiso 1 1 calc R U . . .
H57B H 0.6262 0.1644 0.3795 0.059 Uiso 1 1 calc R U . . .
C58 C 0.7276(6) 0.0961(6) 0.4389(3) 0.079(2) Uani 1 1 d D . . . .
H58A H 0.7863 0.1123 0.4121 0.095 Uiso 0.655(7) 1 calc R U P C 1
H58B H 0.7041 0.0301 0.4276 0.095 Uiso 0.655(7) 1 calc R U P C 1
H58C H 0.7171 0.0366 0.4141 0.095 Uiso 0.345(7) 1 calc R U P C 2
H58D H 0.7245 0.0777 0.4829 0.095 Uiso 0.345(7) 1 calc R U P C 2
C59 C 0.7672(7) 0.0937(8) 0.5049(4) 0.063(2) Uani 0.655(7) 1 d D . P C 1
H59A H 0.8226 0.0455 0.5089 0.095 Uiso 0.655(7) 1 calc R U P C 1
H59B H 0.7105 0.0764 0.5322 0.095 Uiso 0.655(7) 1 calc R U P C 1
H59C H 0.7942 0.1576 0.5164 0.095 Uiso 0.655(7) 1 calc R U P C 1
C59' C 0.8357(7) 0.1368(13) 0.4260(10) 0.063(2) Uani 0.345(7) 1 d D . P C 2
H59D H 0.8872 0.1032 0.4519 0.095 Uiso 0.345(7) 1 calc R U P C 2
H59E H 0.8372 0.2062 0.4353 0.095 Uiso 0.345(7) 1 calc R U P C 2
H59F H 0.8519 0.1268 0.3825 0.095 Uiso 0.345(7) 1 calc R U P C 2
O01W O 0.3411(3) 0.1844(3) 0.76203(13) 0.0424(8) Uani 1 1 d G . . . .
H01A H 0.3642 0.1687 0.7270 0.064 Uiso 1 1 d G U . . .
H01B H 0.2772 0.1704 0.7628 0.064 Uiso 1 1 d G U . . .
O02W O 0.4100(3) 0.2076(4) 0.88579(14) 0.0630(11) Uani 1 1 d G . . . .
H02A H 0.3862 0.2014 0.8493 0.095 Uiso 1 1 d G U . . .
H02B H 0.4746 0.1963 0.8855 0.095 Uiso 1 1 d G U . . .
O03W O 0.5734(12) -0.0386(11) 0.9617(7) 0.0514(14) Uani 0.263(7) 1 d . . P D 1
O04W O 0.8090(4) 0.3471(4) 0.4911(3) 0.0514(14) Uani 0.737(7) 1 d . . P D 2
O05W O 0.6337(4) 0.0642(5) 0.7406(3) 0.081(2) Uani 0.815(8) 1 d . . P E 1
O06W O 0.8244(17) 0.135(2) 0.8065(15) 0.081(2) Uani 0.185(8) 1 d . . P E 2

loop_
_atom_site_aniso_label
_atom_site_aniso_U_11
_atom_site_aniso_U_22
_atom_site_aniso_U_33
_atom_site_aniso_U_23
_atom_site_aniso_U_13
_atom_site_aniso_U_12
Br1 0.0393(3) 0.0402(3) 0.0335(3) 0.0041(2) 0.0038(2) -0.0069(2)
Br2 0.0430(3) 0.0223(2) 0.0301(3) 0.00178(17) 0.0082(2) 0.00360(18)
Br3 0.0336(5) 0.0417(6) 0.0689(8) 0.0013(5) -0.0148(5) 0.0090(4)
Br4 0.0430(6) 0.0493(7) 0.1063(11) -0.0329(7) -0.0384(7) 0.0174(5)
C1 0.0214(19) 0.023(2) 0.025(2) 0.0064(16) -0.0006(16) -0.0033(15)
C2 0.028(2) 0.0208(19) 0.0215(19) 0.0027(15) -0.0003(16) -0.0029(16)
C3 0.023(2) 0.0211(19) 0.0218(19) 0.0048(15) 0.0018(15) -0.0006(15)
C4 0.022(2) 0.023(2) 0.0217(19) 0.0029(15) -0.0008(15) -0.0029(15)
C5 0.025(2) 0.023(2) 0.023(2) 0.0017(16) 0.0045(16) -0.0025(16)
C6 0.0201(19) 0.026(2) 0.027(2) 0.0040(16) 0.0046(16) -0.0001(16)
C10 0.027(2) 0.025(2) 0.030(2) 0.0033(17) -0.0042(17) -0.0056(17)
N11 0.0233(18) 0.0295(19) 0.0302(19) -0.0003(15) -0.0064(15) -0.0022(14)
C12 0.025(2) 0.051(3) 0.050(3) 0.003(2) -0.014(2) -0.007(2)
C13 0.039(3) 0.069(4) 0.077(4) 0.010(3) -0.020(3) 0.003(3)
C14 0.038(3) 0.049(3) 0.042(3) 0.001(2) 0.000(2) 0.015(2)
C15 0.033(2) 0.035(2) 0.030(2) -0.0005(19) -0.0010(18) 0.0042(19)
C16 0.030(2) 0.034(2) 0.026(2) 0.0038(18) -0.0030(18) -0.0007(18)
C17 0.047(3) 0.036(3) 0.027(2) -0.0014(19) -0.009(2) 0.010(2)
C18 0.045(3) 0.060(3) 0.028(2) -0.003(2) -0.004(2) 0.015(3)
C19 0.127(7) 0.079(5) 0.032(3) -0.004(3) -0.003(4) 0.057(5)
C30 0.026(2) 0.024(2) 0.024(2) 0.0056(16) 0.0019(16) 0.0034(16)
N31 0.0196(16) 0.0229(17) 0.0224(17) -0.0010(13) 0.0022(13) 0.0011(13)
C32 0.026(2) 0.029(2) 0.031(2) -0.0012(18) 0.0061(17) 0.0053(17)
C33 0.033(2) 0.028(2) 0.031(2) -0.0016(18) 0.0103(18) 0.0025(18)
C34 0.036(2) 0.028(2) 0.027(2) -0.0010(17) 0.0037(18) -0.0013(18)
C35 0.026(2) 0.026(2) 0.021(2) -0.0013(16) -0.0014(16) -0.0033(16)
C36 0.024(2) 0.022(2) 0.024(2) -0.0025(16) 0.0020(16) -0.0023(16)
C37 0.028(2) 0.037(2) 0.031(2) -0.0082(19) 0.0005(18) -0.0046(18)
C38 0.047(3) 0.038(3) 0.040(3) -0.012(2) 0.001(2) -0.015(2)
C39 0.052(4) 0.065(4) 0.080(5) -0.040(4) -0.015(3) -0.010(3)
C50 0.026(2) 0.027(2) 0.024(2) 0.0002(17) 0.0031(16) -0.0022(16)
N51 0.039(2) 0.0281(19) 0.0221(18) -0.0016(14) 0.0068(15) -0.0045(16)
C52 0.039(3) 0.041(3) 0.026(2) -0.0089(19) 0.0005(19) -0.004(2)
C53 0.046(4) 0.101(12) 0.027(3) -0.015(5) 0.002(3) -0.022(5)
C54 0.046(4) 0.056(4) 0.043(4) -0.004(3) 0.011(3) -0.013(3)
C53' 0.046(4) 0.101(12) 0.027(3) -0.015(5) 0.002(3) -0.022(5)
C54' 0.046(4) 0.056(4) 0.043(4) -0.004(3) 0.011(3) -0.013(3)
C55 0.054(3) 0.038(3) 0.037(3) -0.010(2) 0.022(2) -0.017(2)
C56 0.061(3) 0.030(2) 0.024(2) 0.0006(18) -0.004(2) 0.006(2)
C57 0.043(3) 0.076(4) 0.028(2) -0.010(2) -0.003(2) 0.025(3)
C58 0.063(4) 0.068(5) 0.106(6) -0.010(4) -0.030(4) 0.016(4)
C59 0.046(5) 0.077(6) 0.067(6) -0.007(5) -0.009(4) 0.007(4)
C59' 0.046(5) 0.077(6) 0.067(6) -0.007(5) -0.009(4) 0.007(4)
O01W 0.044(2) 0.044(2) 0.0398(19) -0.0047(16) -0.0059(15) 0.0105(16)
O02W 0.056(3) 0.073(3) 0.061(3) -0.007(2) -0.002(2) 0.007(2)
O03W 0.056(3) 0.048(3) 0.052(3) 0.023(2) 0.027(2) 0.014(2)
O04W 0.056(3) 0.048(3) 0.052(3) 0.023(2) 0.027(2) 0.014(2)
O05W 0.030(2) 0.096(4) 0.116(5) 0.076(4) -0.018(3) -0.013(3)
O06W 0.030(2) 0.096(4) 0.116(5) 0.076(4) -0.018(3) -0.013(3)

loop_
_atom_type_symbol
_atom_type_description
_atom_type_scat_dispersion_real
_atom_type_scat_dispersion_imag
_atom_type_scat_source
C C 0.0181 0.0091 'International Tables Vol C Tables 4.2.6.8 and 6.1.1.4'
H H 0.0000 0.0000 'International Tables Vol C Tables 4.2.6.8 and 6.1.1.4'
N N 0.0311 0.0180 'International Tables Vol C Tables 4.2.6.8 and 6.1.1.4'
O O 0.0492 0.0322 'International Tables Vol C Tables 4.2.6.8 and 6.1.1.4'
Br Br -0.6763 1.2805 'International Tables Vol C Tables 4.2.6.8 and 6.1.1.4'

loop_
_geom_angle_atom_site_label_1
_geom_angle_atom_site_label_2
_geom_angle_atom_site_label_3
_geom_angle
_geom_angle_site_symmetry_1
_geom_angle_site_symmetry_3
_geom_angle_publ_flag
C6 C1 C2 119.1(4) . . ?
C6 C1 C10 119.9(4) . . ?
C2 C1 C10 120.9(4) . . ?
C3 C2 C1 120.8(4) . . ?
C3 C2 H2 119.6 . . ?
C1 C2 H2 119.6 . . ?
C2 C3 C4 119.2(4) . . ?
C2 C3 C30 120.9(4) . . ?
C4 C3 C30 119.8(4) . . ?
C5 C4 C3 120.7(4) . . ?
C5 C4 H4 119.7 . . ?
C3 C4 H4 119.7 . . ?
C6 C5 C4 118.9(4) . . ?
C6 C5 C50 121.6(4) . . ?
C4 C5 C50 119.4(4) . . ?
C5 C6 C1 121.4(4) . . ?
C5 C6 H6 119.3 . . ?
C1 C6 H6 119.3 . . ?
C1 C10 N11 113.8(3) . . ?
C1 C10 H10A 108.8 . . ?
N11 C10 H10A 108.8 . . ?
C1 C10 H10B 108.8 . . ?
N11 C10 H10B 108.8 . . ?
H10A C10 H10B 107.7 . . ?
C15 N11 C10 111.8(3) . . ?
C15 N11 C16 109.0(3) . . ?
C10 N11 C16 112.1(3) . . ?
C15 N11 C12 102.6(4) . . ?
C10 N11 C12 110.0(3) . . ?
C16 N11 C12 110.8(4) . . ?
C13 C12 N11 104.6(4) . . ?
C13 C12 H12A 110.8 . . ?
N11 C12 H12A 110.8 . . ?
C13 C12 H12B 110.8 . . ?
N11 C12 H12B 110.8 . . ?
H12A C12 H12B 108.9 . . ?
C12 C13 C14 105.1(5) . . ?
C12 C13 H13A 110.7 . . ?
C14 C13 H13A 110.7 . . ?
C12 C13 H13B 110.7 . . ?
C14 C13 H13B 110.7 . . ?
H13A C13 H13B 108.8 . . ?
C15 C14 C13 106.6(4) . . ?
C15 C14 H14A 110.4 . . ?
C13 C14 H14A 110.4 . . ?
C15 C14 H14B 110.4 . . ?
C13 C14 H14B 110.4 . . ?
H14A C14 H14B 108.6 . . ?
N11 C15 C14 105.2(4) . . ?
N11 C15 H15A 110.7 . . ?
C14 C15 H15A 110.7 . . ?
N11 C15 H15B 110.7 . . ?
C14 C15 H15B 110.7 . . ?
H15A C15 H15B 108.8 . . ?
C17 C16 N11 115.8(4) . . ?
C17 C16 H16A 108.3 . . ?
N11 C16 H16A 108.3 . . ?
C17 C16 H16B 108.3 . . ?
N11 C16 H16B 108.3 . . ?
H16A C16 H16B 107.4 . . ?
C16 C17 C18 109.0(4) . . ?
C16 C17 H17A 109.9 . . ?
C18 C17 H17A 109.9 . . ?
C16 C17 H17B 109.9 . . ?
C18 C17 H17B 109.9 . . ?
H17A C17 H17B 108.3 . . ?
C19 C18 C17 111.5(5) . . ?
C19 C18 H18A 109.3 . . ?
C17 C18 H18A 109.3 . . ?
C19 C18 H18B 109.3 . . ?
C17 C18 H18B 109.3 . . ?
H18A C18 H18B 108.0 . . ?
C18 C19 H19A 109.5 . . ?
C18 C19 H19B 109.5 . . ?
H19A C19 H19B 109.5 . . ?
C18 C19 H19C 109.5 . . ?
H19A C19 H19C 109.5 . . ?
H19B C19 H19C 109.5 . . ?
C3 C30 N31 115.2(3) . . ?
C3 C30 H30A 108.5 . . ?
N31 C30 H30A 108.5 . . ?
C3 C30 H30B 108.5 . . ?
N31 C30 H30B 108.5 . . ?
H30A C30 H30B 107.5 . . ?
C30 N31 C32 108.8(3) . . ?
C30 N31 C36 112.5(3) . . ?
C32 N31 C36 112.2(3) . . ?
C30 N31 C35 112.3(3) . . ?
C32 N31 C35 102.6(3) . . ?
C36 N31 C35 108.0(3) . . ?
N31 C32 C33 104.3(3) . . ?
N31 C32 H32A 110.9 . . ?
C33 C32 H32A 110.9 . . ?
N31 C32 H32B 110.9 . . ?
C33 C32 H32B 110.9 . . ?
H32A C32 H32B 108.9 . . ?
C32 C33 C34 104.1(3) . . ?
C32 C33 H33A 110.9 . . ?
C34 C33 H33A 110.9 . . ?
C32 C33 H33B 110.9 . . ?
C34 C33 H33B 110.9 . . ?
H33A C33 H33B 108.9 . . ?
C35 C34 C33 106.4(3) . . ?
C35 C34 H34A 110.4 . . ?
C33 C34 H34A 110.4 . . ?
C35 C34 H34B 110.4 . . ?
C33 C34 H34B 110.4 . . ?
H34A C34 H34B 108.6 . . ?
N31 C35 C34 105.6(3) . . ?
N31 C35 H35A 110.6 . . ?
C34 C35 H35A 110.6 . . ?
N31 C35 H35B 110.6 . . ?
C34 C35 H35B 110.6 . . ?
H35A C35 H35B 108.8 . . ?
N31 C36 C37 115.4(3) . . ?
N31 C36 H36A 108.4 . . ?
C37 C36 H36A 108.4 . . ?
N31 C36 H36B 108.4 . . ?
C37 C36 H36B 108.4 . . ?
H36A C36 H36B 107.5 . . ?
C38 C37 C36 109.0(4) . . ?
C38 C37 H37A 109.9 . . ?
C36 C37 H37A 109.9 . . ?
C38 C37 H37B 109.9 . . ?
C36 C37 H37B 109.9 . . ?
H37A C37 H37B 108.3 . . ?
C37 C38 C39 110.9(5) . . ?
C37 C38 H38A 109.5 . . ?
C39 C38 H38A 109.5 . . ?
C37 C38 H38B 109.5 . . ?
C39 C38 H38B 109.5 . . ?
H38A C38 H38B 108.1 . . ?
C38 C39 H39A 109.5 . . ?
C38 C39 H39B 109.5 . . ?
H39A C39 H39B 109.5 . . ?
C38 C39 H39C 109.5 . . ?
H39A C39 H39C 109.5 . . ?
H39B C39 H39C 109.5 . . ?
C5 C50 N51 114.5(3) . . ?
C5 C50 H50A 108.6 . . ?
N51 C50 H50A 108.6 . . ?
C5 C50 H50B 108.6 . . ?
N51 C50 H50B 108.6 . . ?
H50A C50 H50B 107.6 . . ?
C56 N51 C55 108.1(4) . . ?
C56 N51 C52 111.2(3) . . ?
C55 N51 C52 104.5(4) . . ?
C56 N51 C50 112.6(4) . . ?
C55 N51 C50 111.7(3) . . ?
C52 N51 C50 108.5(3) . . ?
C53' C52 N51 112.1(7) . . ?
C53 C52 N51 101.8(4) . . ?
C53 C52 H52A 111.4 . . ?
N51 C52 H52A 111.4 . . ?
C53 C52 H52B 111.4 . . ?
N51 C52 H52B 111.4 . . ?
H52A C52 H52B 109.3 . . ?
C53' C52 H52C 109.2 . . ?
N51 C52 H52C 109.2 . . ?
C53' C52 H52D 109.2 . . ?
N51 C52 H52D 109.2 . . ?
H52C C52 H52D 107.9 . . ?
C52 C53 C54 111.3(5) . . ?
C52 C53 H53A 109.4 . . ?
C54 C53 H53A 109.4 . . ?
C52 C53 H53B 109.4 . . ?
C54 C53 H53B 109.4 . . ?
H53A C53 H53B 108.0 . . ?
C55 C54 C53 102.0(6) . . ?
C55 C54 H54A 111.4 . . ?
C53 C54 H54A 111.4 . . ?
C55 C54 H54B 111.4 . . ?
C53 C54 H54B 111.4 . . ?
H54A C54 H54B 109.2 . . ?
C52 C53' C54' 97.9(8) . . ?
C52 C53' H53C 112.2 . . ?
C54' C53' H53C 112.2 . . ?
C52 C53' H53D 112.2 . . ?
C54' C53' H53D 112.2 . . ?
H53C C53' H53D 109.8 . . ?
C53' C54' C55 110.4(10) . . ?
C53' C54' H54C 109.6 . . ?
C55 C54' H54C 109.6 . . ?
C53' C54' H54D 109.6 . . ?
C55 C54' H54D 109.6 . . ?
H54C C54' H54D 108.1 . . ?
C54 C55 N51 104.9(4) . . ?
N51 C55 C54' 103.8(6) . . ?
C54 C55 H55A 110.8 . . ?
N51 C55 H55A 110.8 . . ?
C54 C55 H55B 110.8 . . ?
N51 C55 H55B 110.8 . . ?
H55A C55 H55B 108.8 . . ?
N51 C55 H55C 111.0 . . ?
C54' C55 H55C 111.0 . . ?
N51 C55 H55D 111.0 . . ?
C54' C55 H55D 111.0 . . ?
H55C C55 H55D 109.0 . . ?
C57 C56 N51 115.6(4) . . ?
C57 C56 H56A 108.4 . . ?
N51 C56 H56A 108.4 . . ?
C57 C56 H56B 108.4 . . ?
N51 C56 H56B 108.4 . . ?
H56A C56 H56B 107.4 . . ?
C56 C57 C58 114.3(5) . . ?
C56 C57 H57A 108.7 . . ?
C58 C57 H57A 108.7 . . ?
C56 C57 H57B 108.7 . . ?
C58 C57 H57B 108.7 . . ?
H57A C57 H57B 107.6 . . ?
C57 C58 C59 116.7(6) . . ?
C57 C58 C59' 114.0(7) . . ?
C57 C58 H58A 108.1 . . ?
C59 C58 H58A 108.1 . . ?
C57 C58 H58B 108.1 . . ?
C59 C58 H58B 108.1 . . ?
H58A C58 H58B 107.3 . . ?
C57 C58 H58C 108.7 . . ?
C59' C58 H58C 108.7 . . ?
C57 C58 H58D 108.7 . . ?
C59' C58 H58D 108.7 . . ?
H58C C58 H58D 107.6 . . ?
C58 C59 H59A 109.5 . . ?
C58 C59 H59B 109.5 . . ?
H59A C59 H59B 109.5 . . ?
C58 C59 H59C 109.5 . . ?
H59A C59 H59C 109.5 . . ?
H59B C59 H59C 109.5 . . ?
C58 C59' H59D 109.5 . . ?
C58 C59' H59E 109.5 . . ?
H59D C59' H59E 109.5 . . ?
C58 C59' H59F 109.5 . . ?
H59D C59' H59F 109.5 . . ?
H59E C59' H59F 109.5 . . ?
H01A O01W H01B 108.4 . . ?
H02A O02W H02B 108.4 . . ?

loop_
_geom_bond_atom_site_label_1
_geom_bond_atom_site_label_2
_geom_bond_distance
_geom_bond_site_symmetry_2
_geom_bond_publ_flag
C1 C6 1.391(6) . ?
C1 C2 1.400(6) . ?
C1 C10 1.512(6) . ?
C2 C3 1.386(6) . ?
C2 H2 0.9500 . ?
C3 C4 1.408(6) . ?
C3 C30 1.504(6) . ?
C4 C5 1.396(6) . ?
C4 H4 0.9500 . ?
C5 C6 1.390(6) . ?
C5 C50 1.504(6) . ?
C6 H6 0.9500 . ?
C10 N11 1.518(6) . ?
C10 H10A 0.9900 . ?
C10 H10B 0.9900 . ?
N11 C15 1.518(6) . ?
N11 C16 1.521(6) . ?
N11 C12 1.526(6) . ?
C12 C13 1.507(9) . ?
C12 H12A 0.9900 . ?
C12 H12B 0.9900 . ?
C13 C14 1.534(9) . ?
C13 H13A 0.9900 . ?
C13 H13B 0.9900 . ?
C14 C15 1.531(7) . ?
C14 H14A 0.9900 . ?
C14 H14B 0.9900 . ?
C15 H15A 0.9900 . ?
C15 H15B 0.9900 . ?
C16 C17 1.511(7) . ?
C16 H16A 0.9900 . ?
C16 H16B 0.9900 . ?
C17 C18 1.539(7) . ?
C17 H17A 0.9900 . ?
C17 H17B 0.9900 . ?
C18 C19 1.535(8) . ?
C18 H18A 0.9900 . ?
C18 H18B 0.9900 . ?
C19 H19A 0.9800 . ?
C19 H19B 0.9800 . ?
C19 H19C 0.9800 . ?
C30 N31 1.511(5) . ?
C30 H30A 0.9900 . ?
C30 H30B 0.9900 . ?
N31 C32 1.515(5) . ?
N31 C36 1.520(5) . ?
N31 C35 1.523(5) . ?
C32 C33 1.526(6) . ?
C32 H32A 0.9900 . ?
C32 H32B 0.9900 . ?
C33 C34 1.538(7) . ?
C33 H33A 0.9900 . ?
C33 H33B 0.9900 . ?
C34 C35 1.536(6) . ?
C34 H34A 0.9900 . ?
C34 H34B 0.9900 . ?
C35 H35A 0.9900 . ?
C35 H35B 0.9900 . ?
C36 C37 1.526(6) . ?
C36 H36A 0.9900 . ?
C36 H36B 0.9900 . ?
C37 C38 1.523(7) . ?
C37 H37A 0.9900 . ?
C37 H37B 0.9900 . ?
C38 C39 1.533(8) . ?
C38 H38A 0.9900 . ?
C38 H38B 0.9900 . ?
C39 H39A 0.9800 . ?
C39 H39B 0.9800 . ?
C39 H39C 0.9800 . ?
C50 N51 1.533(6) . ?
C50 H50A 0.9900 . ?
C50 H50B 0.9900 . ?
N51 C56 1.508(7) . ?
N51 C55 1.511(6) . ?
N51 C52 1.530(6) . ?
C52 C53' 1.510(6) . ?
C52 C53 1.512(5) . ?
C52 H52A 0.9900 . ?
C52 H52B 0.9900 . ?
C52 H52C 0.9900 . ?
C52 H52D 0.9900 . ?
C53 C54 1.514(5) . ?
C53 H53A 0.9900 . ?
C53 H53B 0.9900 . ?
C54 C55 1.499(6) . ?
C54 H54A 0.9900 . ?
C54 H54B 0.9900 . ?
C53' C54' 1.511(6) . ?
C53' H53C 0.9900 . ?
C53' H53D 0.9900 . ?
C54' C55 1.515(6) . ?
C54' H54C 0.9900 . ?
C54' H54D 0.9900 . ?
C55 H55A 0.9900 . ?
C55 H55B 0.9900 . ?
C55 H55C 0.9900 . ?
C55 H55D 0.9900 . ?
C56 C57 1.502(8) . ?
C56 H56A 0.9900 . ?
C56 H56B 0.9900 . ?
C57 C58 1.509(9) . ?
C57 H57A 0.9900 . ?
C57 H57B 0.9900 . ?
C58 C59 1.515(5) . ?
C58 C59' 1.537(5) . ?
C58 H58A 0.9900 . ?
C58 H58B 0.9900 . ?
C58 H58C 0.9900 . ?
C58 H58D 0.9900 . ?
C59 H59A 0.9800 . ?
C59 H59B 0.9800 . ?
C59 H59C 0.9800 . ?
C59' H59D 0.9800 . ?
C59' H59E 0.9800 . ?
C59' H59F 0.9800 . ?
O01W H01A 0.8500 . ?
O01W H01B 0.8500 . ?
O02W H02A 0.8500 . ?
O02W H02B 0.8499 . ?

loop_
_geom_hbond_atom_site_label_D
_geom_hbond_atom_site_label_H
_geom_hbond_atom_site_label_A
_geom_hbond_distance_DH
_geom_hbond_distance_HA
_geom_hbond_distance_DA
_geom_hbond_angle_DHA
_geom_hbond_site_symmetry_A
O01W H01A Br1 0.85 2.50 3.344(3) 173.0 .
O01W H01B Br2 0.85 2.50 3.335(4) 169.0 .
O02W H02A O01W 0.85 1.99 2.834 175.8 .
O02W H02B Br3 0.85 2.53 3.378(5) 172.9 .
O02W H02B Br4 0.85 2.69 3.352(4) 135.2 .
C10 H10A O06W 0.99 2.38 3.35(2) 166.4 2_656
C10 H10B Br4 0.99 2.99 3.780(4) 137.3 2_656
C12 H12A Br4 0.99 2.84 3.741(6) 151.2 2_656
C12 H12B O05W 0.99 2.46 3.343(7) 149.0 2_656
C13 H13A O06W 0.99 2.30 3.13(2) 140.8 .
C14 H14B O05W 0.99 2.46 3.401(8) 158.4 .
C15 H15A O04W 0.99 2.34 3.281(7) 158.5 .
C15 H15B Br1 0.99 2.82 3.799(5) 171.1 .
C32 H32A Br4 0.99 3.11 3.877(5) 135.8 2_556
C32 H32B O01W 0.99 2.55 3.420(6) 146.3 2_556
C33 H33A Br2 0.99 2.99 3.806(5) 140.9 .
C33 H33B Br1 0.99 3.12 4.016(4) 151.0 2_556
C35 H35A Br2 0.99 2.69 3.675(4) 173.8 2_556
C36 H36A Br2 0.99 3.05 4.034(4) 172.6 .
C37 H37B Br4 0.99 3.00 3.890(5) 150.5 4_565
C50 H50A Br2 0.99 2.96 3.782(4) 141.6 4_665
C50 H50B Br3 0.99 3.01 3.939(4) 156.6 4_565
C50 H50B O06W 0.99 2.35 3.20(3) 143.6 4_565
C52 H52A Br2 0.99 2.91 3.859(5) 160.2 4_665
C52 H52B Br1 0.99 3.08 4.049(5) 167.9 3_656
C52 H52A Br2 0.99 2.91 3.859(5) 160.2 4_665
C53 H53B Br3 0.99 2.91 3.482(12) 117.8 4_565
C54 H54A Br3 0.99 2.19 3.077(9) 147.8 4_565
C55 H55D Br1 0.99 2.90 3.821(5) 155.1 .

loop_
_geom_torsion_atom_site_label_1
_geom_torsion_atom_site_label_2
_geom_torsion_atom_site_label_3
_geom_torsion_atom_site_label_4
_geom_torsion
_geom_torsion_site_symmetry_1
_geom_torsion_site_symmetry_2
_geom_torsion_site_symmetry_3
_geom_torsion_site_symmetry_4
_geom_torsion_publ_flag
C6 C1 C2 C3 1.8(6) . . . . ?
C10 C1 C2 C3 178.5(4) . . . . ?
C1 C2 C3 C4 -1.0(6) . . . . ?
C1 C2 C3 C30 -177.0(4) . . . . ?
C2 C3 C4 C5 0.2(6) . . . . ?
C30 C3 C4 C5 176.3(4) . . . . ?
C3 C4 C5 C6 -0.3(6) . . . . ?
C3 C4 C5 C50 -176.0(4) . . . . ?
C4 C5 C6 C1 1.1(6) . . . . ?
C50 C5 C6 C1 176.8(4) . . . . ?
C2 C1 C6 C5 -1.9(6) . . . . ?
C10 C1 C6 C5 -178.6(4) . . . . ?
C6 C1 C10 N11 -87.8(5) . . . . ?
C2 C1 C10 N11 95.5(5) . . . . ?
C1 C10 N11 C15 59.7(5) . . . . ?
C1 C10 N11 C16 -63.2(5) . . . . ?
C1 C10 N11 C12 173.0(4) . . . . ?
C15 N11 C12 C13 -40.5(5) . . . . ?
C10 N11 C12 C13 -159.6(5) . . . . ?
C16 N11 C12 C13 75.8(5) . . . . ?
N11 C12 C13 C14 30.7(6) . . . . ?
C12 C13 C14 C15 -9.3(6) . . . . ?
C10 N11 C15 C14 152.0(4) . . . . ?
C16 N11 C15 C14 -83.4(4) . . . . ?
C12 N11 C15 C14 34.2(5) . . . . ?
C13 C14 C15 N11 -15.7(6) . . . . ?
C15 N11 C16 C17 176.6(4) . . . . ?
C10 N11 C16 C17 -59.0(5) . . . . ?
C12 N11 C16 C17 64.3(5) . . . . ?
N11 C16 C17 C18 -171.6(4) . . . . ?
C16 C17 C18 C19 179.2(5) . . . . ?
C2 C3 C30 N31 -79.2(5) . . . . ?
C4 C3 C30 N31 104.8(4) . . . . ?
C3 C30 N31 C32 180.0(3) . . . . ?
C3 C30 N31 C36 -55.1(5) . . . . ?
C3 C30 N31 C35 67.1(4) . . . . ?
C30 N31 C32 C33 -161.0(3) . . . . ?
C36 N31 C32 C33 73.9(4) . . . . ?
C35 N31 C32 C33 -41.8(4) . . . . ?
N31 C32 C33 C34 34.2(4) . . . . ?
C32 C33 C34 C35 -13.4(5) . . . . ?
C30 N31 C35 C34 149.6(3) . . . . ?
C32 N31 C35 C34 33.0(4) . . . . ?
C36 N31 C35 C34 -85.7(4) . . . . ?
C33 C34 C35 N31 -12.1(4) . . . . ?
C30 N31 C36 C37 -63.0(4) . . . . ?
C32 N31 C36 C37 60.0(4) . . . . ?
C35 N31 C36 C37 172.4(3) . . . . ?
N31 C36 C37 C38 179.3(4) . . . . ?
C36 C37 C38 C39 179.8(5) . . . . ?
C6 C5 C50 N51 88.4(5) . . . . ?
C4 C5 C50 N51 -96.0(5) . . . . ?
C5 C50 N51 C56 -64.7(5) . . . . ?
C5 C50 N51 C55 57.2(5) . . . . ?
C5 C50 N51 C52 171.8(3) . . . . ?
C56 N51 C52 C53' 124.9(13) . . . . ?
C55 N51 C52 C53' 8.5(13) . . . . ?
C50 N51 C52 C53' -110.7(12) . . . . ?
C56 N51 C52 C53 146.2(6) . . . . ?
C55 N51 C52 C53 29.8(7) . . . . ?
C50 N51 C52 C53 -89.4(7) . . . . ?
N51 C52 C53 C54 -9.1(10) . . . . ?
C52 C53 C54 C55 -15.0(11) . . . . ?
N51 C52 C53' C54' -25.4(19) . . . . ?
C52 C53' C54' C55 34(2) . . . . ?
C53 C54 C55 N51 33.7(8) . . . . ?
C56 N51 C55 C54 -159.4(5) . . . . ?
C52 N51 C55 C54 -40.9(6) . . . . ?
C50 N51 C55 C54 76.1(5) . . . . ?
C56 N51 C55 C54' -105.8(8) . . . . ?
C52 N51 C55 C54' 12.7(9) . . . . ?
C50 N51 C55 C54' 129.8(8) . . . . ?
C53' C54' C55 N51 -30.7(16) . . . . ?
C55 N51 C56 C57 175.0(4) . . . . ?
C52 N51 C56 C57 60.9(5) . . . . ?
C50 N51 C56 C57 -61.2(5) . . . . ?
N51 C56 C57 C58 -160.2(5) . . . . ?
C56 C57 C58 C59 -63.3(9) . . . . ?
C56 C57 C58 C59' -158.2(10) . . . . ?
